data_1559577
loop_
_publ_author_name
'Suzuki, Akane'
'Guo, Xueying'
'Lin, Zhenyang'
'Yamashita, Makoto'

_publ_section_title
;
 Nucleophilic reactivity of the gold atom in a diarylborylgold(i) complex
 toward polar multiple bonds.
;
_journal_issue 3
_journal_name_full 'Chemical science'
_journal_page_first 917
_journal_page_last 928
_journal_paper_doi 10.1039/d0sc05478j
_journal_volume 12
_journal_year 2020
_chemical_formula_moiety 'C41 H50 Au B N2'
_chemical_formula_sum 'C41 H50 Au B N2'
_chemical_formula_weight 778.60
_space_group_crystal_system triclinic
_space_group_IT_number 2
_space_group_name_Hall '-P 1'
_space_group_name_H-M_alt 'P -1'
_atom_sites_solution_hydrogens geom
_atom_sites_solution_primary dual
_audit_creation_date 2020-07-30
_audit_creation_method
;
Olex2 1.2
(compiled 2018.05.29 svn.r3508 for OlexSys, GUI svn.r5506)
;
_audit_update_record
;
2020-07-31 deposited with the CCDC.	2020-11-25 downloaded from the CCDC.
;
_cell_angle_alpha 72.838(3)
_cell_angle_beta 89.216(3)
_cell_angle_gamma 74.717(3)
_cell_formula_units_Z 4
_cell_length_a 10.5714(3)
_cell_length_b 18.1828(6)
_cell_length_c 20.5890(9)
_cell_measurement_reflns_used 9760
_cell_measurement_temperature 93.15
_cell_measurement_theta_max 30.4610
_cell_measurement_theta_min 2.0420
_cell_volume 3638.8(2)
_computing_cell_refinement 'CrysAlisPro 1.171.41.76a (Rigaku OD, 2020)'
_computing_data_collection 'CrysAlisPro 1.171.41.76a (Rigaku OD, 2020)'
_computing_data_reduction 'CrysAlisPro 1.171.41.76a (Rigaku OD, 2020)'
_computing_molecular_graphics 'Olex2 (Dolomanov et al., 2009)'
_computing_publication_material 'Olex2 (Dolomanov et al., 2009)'
_computing_structure_refinement 'ShelXL (Sheldrick, 2015)'
_computing_structure_solution 'ShelXT (Sheldrick, 2015)'
_diffrn_ambient_temperature 93.15
_diffrn_detector 'Rigaku HyPix-6000 area detector'
_diffrn_detector_area_resol_mean 10.0
_diffrn_detector_type 'HPC area detector'
_diffrn_measured_fraction_theta_full 0.9821
_diffrn_measured_fraction_theta_max 0.9821
_diffrn_measurement_details
;
List of Runs (angles in degrees, time in seconds):

  # Type    Start    End  Width  t~exp~   \w     \q     \k     \f   Frames
#--------------------------------------------------------------------------
  1  \w    -32.00   7.14   0.38   30.00    --   -4.24 -37.00 -60.00  103
  2  \w     30.00  67.62   0.38   30.00    --   -4.24  57.00 -60.00   99
  3  \w    -14.00  20.20   0.38   30.00    --   -4.24 -99.00 120.00   90
  4  \w    -66.00   4.30   0.38   30.00    --   -4.24 -37.00-180.00  185
  5  \w    -19.00  38.00   0.38   30.00    --    5.65 -99.00 150.00  150
;
_diffrn_measurement_device 'four-circle diffractometer'
_diffrn_measurement_device_type 'Rigaku XtaLAB Synergy-R'
_diffrn_measurement_method '\w scans'
_diffrn_orient_matrix_type 'CrysAlisPro convention (1999,Acta A55,543-557)'
_diffrn_orient_matrix_UB_11 -0.0054291000
_diffrn_orient_matrix_UB_12 -0.0134855000
_diffrn_orient_matrix_UB_13 -0.0285777000
_diffrn_orient_matrix_UB_21 -0.0694153000
_diffrn_orient_matrix_UB_22 0.0105680000
_diffrn_orient_matrix_UB_23 0.0008860000
_diffrn_orient_matrix_UB_31 -0.0036902000
_diffrn_orient_matrix_UB_32 0.0388093000
_diffrn_orient_matrix_UB_33 -0.0221106000
_diffrn_radiation_monochromator 'multi-layer mirror optics'
_diffrn_radiation_probe x-ray
_diffrn_radiation_type MoK\a
_diffrn_radiation_wavelength 0.71073
_diffrn_reflns_av_R_equivalents 0.061
_diffrn_reflns_av_unetI/netI 0.0262
_diffrn_reflns_Laue_measured_fraction_full 0.9821
_diffrn_reflns_Laue_measured_fraction_max 0.9821
_diffrn_reflns_limit_h_max 10
_diffrn_reflns_limit_h_min -12
_diffrn_reflns_limit_k_max 21
_diffrn_reflns_limit_k_min -21
_diffrn_reflns_limit_l_max 24
_diffrn_reflns_limit_l_min -24
_diffrn_reflns_number 21641
_diffrn_reflns_point_group_measured_fraction_full 0.9821
_diffrn_reflns_point_group_measured_fraction_max 0.9821
_diffrn_reflns_theta_full 25.242
_diffrn_reflns_theta_max 25.350
_diffrn_reflns_theta_min 2.065
_diffrn_source 'rotating anode X-ray generator'
_diffrn_source_type PhotonJet-R
_exptl_absorpt_coefficient_mu 4.073
_exptl_absorpt_correction_T_max 0.914
_exptl_absorpt_correction_T_min 0.843
_exptl_absorpt_correction_type analytical
_exptl_absorpt_process_details
;
CrysAlisPro 1.171.41.76a (Rigaku Oxford Diffraction, 2020)
Analytical numeric absorption correction using a multifaceted crystal
model based on expressions derived by R.C. Clark & J.S. Reid.
(Clark, R. C. & Reid, J. S. (1995). Acta Cryst. A51, 887-897)
Empirical absorption correction using spherical harmonics,
implemented in SCALE3 ABSPACK scaling algorithm.
;
_exptl_crystal_colour yellow
_exptl_crystal_colour_primary yellow
_exptl_crystal_density_diffrn 1.421
_exptl_crystal_description block
_exptl_crystal_F_000 1576
_exptl_crystal_size_max 0.13
_exptl_crystal_size_mid 0.084
_exptl_crystal_size_min 0.053
_refine_diff_density_max 2.751
_refine_diff_density_min -1.409
_refine_diff_density_rms 0.153
_refine_ls_extinction_method none
_refine_ls_goodness_of_fit_ref 1.054
_refine_ls_hydrogen_treatment constr
_refine_ls_matrix_type full
_refine_ls_number_parameters 935
_refine_ls_number_reflns 21641
_refine_ls_number_restraints 348
_refine_ls_restrained_S_all 1.048
_refine_ls_R_factor_all 0.0547
_refine_ls_R_factor_gt 0.0431
_refine_ls_shift/su_max 0.002
_refine_ls_shift/su_mean 0.000
_refine_ls_structure_factor_coef Fsqd
_refine_ls_weighting_details 'w=1/[\s^2^(Fo^2^)+(0.0949P)^2^+0.7970P] where P=(Fo^2^+2Fc^2^)/3'
_refine_ls_weighting_scheme calc
_refine_ls_wR_factor_gt 0.1230
_refine_ls_wR_factor_ref 0.1313
_reflns_Friedel_coverage 0.000
_reflns_number_gt 17682
_reflns_number_total 21641
_reflns_threshold_expression 'I > 2\s(I)'
_twin_special_details
;
Component 2 rotated by -179.9967\% 
around [0.91 0.41 0.02] (reciprocal) or [1.00 0.00 -0.00] (direct)
;
_cod_data_source_file d0sc05478j3.cif
_cod_data_source_block 2
_cod_depositor_comments
;Adding full bibliography for 1559577--1559587.cif.

 Adding full bibliography for 1559577--1559587.cif.
;
_cod_database_code 1559577
_shelx_shelxl_version_number 2018/3
_chemical_oxdiff_formula 'C41 H50Au B N2'
_shelx_space_group_comment
;
The symmetry employed for this shelxl refinement is uniquely defined
by the following loop, which should always be used as a source of
symmetry information in preference to the above space-group names.
They are only intended as comments.
;
_shelx_estimated_absorpt_t_max 0.813
_shelx_estimated_absorpt_t_min 0.620
_diffrn_oxdiff_digest_frames
;
017ffeb1fcd7df8c1e43a2b36eda4767da006271b44
;
_olex2_refinement_description
;
1. Twinned data refinement
 Scales: 0.5387(7)
 0.4613(7)
2. Fixed Uiso
 At 1.2 times of:
  All C(H) groups, All C(H,H) groups
 At 1.5 times of:
  All C(H,H,H) groups
3. Uiso/Uaniso restraints and constraints
C35 \\sim C36 \\sim C37 \\sim C38 \\sim C39 \\sim C40 \\sim C41: within 2A with
sigma of 0.01 and sigma for terminal atoms of 0.02
C42 \\sim C43 \\sim C44 \\sim C45 \\sim C46 \\sim C47 \\sim C48: within 2A with
sigma of 0.01 and sigma for terminal atoms of 0.02
C85 \\sim C86 \\sim C87 \\sim C88 \\sim C89 \\sim C90 \\sim C91: within 2A with
sigma of 0.01 and sigma for terminal atoms of 0.02
C92 \\sim C93 \\sim C94 \\sim C95 \\sim C96 \\sim C97 \\sim C98: within 2A with
sigma of 0.01 and sigma for terminal atoms of 0.02
Uanis(B1) = Uanis(C42)
Uanis(B2) = Uanis(C92)
4. Rigid body (RIGU) restrains
 C35, C36, C37, C38, C39, C40, C41
 with sigma for 1-2 distances of 0.004 and sigma for 1-3 distances of 0.004
 C42, C43, C44, C45, C46, C47, C48
 with sigma for 1-2 distances of 0.004 and sigma for 1-3 distances of 0.004
 C85, C86, C87, C88, C89, C90, C91
 with sigma for 1-2 distances of 0.004 and sigma for 1-3 distances of 0.004
 C92, C93, C94, C95, C96, C97, C98
 with sigma for 1-2 distances of 0.004 and sigma for 1-3 distances of 0.004
5. Others
 Sof(C42)=Sof(C43)=Sof(C44)=Sof(H44)=Sof(C45)=Sof(H45)=Sof(C46)=Sof(H46)=
 Sof(C47)=Sof(H47)=Sof(C48)=Sof(H48A)=Sof(H48B)=Sof(H48C)=1-FVAR(1)
 Sof(C35)=Sof(C36)=Sof(C37)=Sof(H37)=Sof(C38)=Sof(H38)=Sof(C39)=Sof(H39)=
 Sof(C40)=Sof(H40)=Sof(C41)=Sof(H41A)=Sof(H41B)=Sof(H41C)=FVAR(1)
 Sof(C92)=Sof(C93)=Sof(C94)=Sof(H94)=Sof(C95)=Sof(H95)=Sof(C96)=Sof(H96)=
 Sof(C97)=Sof(H97)=Sof(C98)=Sof(H98A)=Sof(H98B)=Sof(H98C)=1-FVAR(2)
 Sof(C85)=Sof(C86)=Sof(C87)=Sof(H87)=Sof(C88)=Sof(H88)=Sof(C89)=Sof(H89)=
 Sof(C90)=Sof(H90)=Sof(C91)=Sof(H91A)=Sof(H91B)=Sof(H91C)=FVAR(2)
 Sof(H70A)=Sof(C73)=Sof(H73A)=Sof(H73B)=Sof(H73C)=Sof(C74)=Sof(H74A)=Sof(H74B)=
 Sof(H74C)=1-FVAR(3)
 Sof(H70)=Sof(C71)=Sof(H71A)=Sof(H71B)=Sof(H71C)=Sof(C72)=Sof(H72A)=Sof(H72B)=
 Sof(H72C)=FVAR(3)
6.a Ternary CH refined with riding coordinates:
 C10(H10), C13(H13), C22(H22), C25(H25), C58(H58), C61(H61), C70(H70),
 C70(H70A), C75(H75)
6.b Aromatic/amide H refined with riding coordinates:
 C2(H2), C3(H3), C6(H6), C7(H7), C8(H8), C18(H18), C19(H19), C20(H20),
 C30(H30), C31(H31), C32(H32), C33(H33), C37(H37), C38(H38), C39(H39), C40(H40),
  C44(H44), C45(H45), C46(H46), C47(H47), C50(H50), C51(H51), C54(H54),
 C55(H55), C56(H56), C66(H66), C67(H67), C68(H68), C80(H80), C81(H81), C82(H82),
  C83(H83), C87(H87), C88(H88), C89(H89), C90(H90), C94(H94), C95(H95),
 C96(H96), C97(H97)
6.c Fitted hexagon refined as free rotating group:
 C78(C79,C80,C81,C82,C83), C85(C86,C87,C88,C89,C90), C92(C93,C94,C95,C96,C97)
6.d Idealised Me refined as rotating group:
 C11(H11A,H11B,H11C), C12(H12A,H12B,H12C), C14(H14A,H14B,H14C), C15(H15A,H15B,
 H15C), C23(H23A,H23B,H23C), C24(H24A,H24B,H24C), C26(H26A,H26B,H26C), C27(H27A,
 H27B,H27C), C34(H34A,H34B,H34C), C41(H41A,H41B,H41C), C48(H48A,H48B,H48C),
 C59(H59A,H59B,H59C), C60(H60A,H60B,H60C), C62(H62A,H62B,H62C), C63(H63A,H63B,
 H63C), C71(H71A,H71B,H71C), C72(H72A,H72B,H72C), C73(H73A,H73B,H73C), C74(H74A,
 H74B,H74C), C76(H76A,H76B,H76C), C77(H77A,H77B,H77C), C84(H84A,H84B,H84C),
 C91(H91A,H91B,H91C), C98(H98A,H98B,H98C)
;
_olex2_submission_special_instructions 'No special instructions were received'
_oxdiff_exptl_absorpt_empirical_details
;
Empirical correction (ABSPACK) includes:
- Absorption correction using spherical harmonics
- Frame scaling
;
_oxdiff_exptl_absorpt_empirical_full_max 1.934
_oxdiff_exptl_absorpt_empirical_full_min 0.345
_oxdiff_twin_integration_method simultaneous
_oxdiff_twin_items 2

loop_
_space_group_symop_operation_xyz
'x, y, z'
'-x, -y, -z'

loop_
_atom_site_label
_atom_site_type_symbol
_atom_site_fract_x
_atom_site_fract_y
_atom_site_fract_z
_atom_site_U_iso_or_equiv
_atom_site_adp_type
_atom_site_occupancy
_atom_site_site_symmetry_order
_atom_site_calc_flag
_atom_site_refinement_flags_posn
_atom_site_refinement_flags_adp
_atom_site_refinement_flags_occupancy
_atom_site_disorder_assembly
_atom_site_disorder_group
B1 B 0.8842(8) 0.2197(5) 0.7717(4) 0.0266(16) Uani 1 1 d . . . . .
Au1 Au 0.81617(2) 0.24703(2) 0.85946(2) 0.02198(10) Uani 1 1 d . . . . .
C1 C 0.7552(6) 0.2741(4) 0.9494(3) 0.0188(13) Uani 1 1 d . . . . .
N1 N 0.6990(5) 0.3470(3) 0.9575(3) 0.0203(12) Uani 1 1 d . . . . .
C2 C 0.6731(7) 0.3404(4) 1.0258(4) 0.0250(15) Uani 1 1 d . . . . .
H2 H 0.634206 0.382711 1.044049 0.030 Uiso 1 1 calc R . . . .
C3 C 0.7146(7) 0.2620(4) 1.0601(4) 0.0265(15) Uani 1 1 d . . . . .
H3 H 0.709738 0.238194 1.107499 0.032 Uiso 1 1 calc R . . . .
N2 N 0.7662(5) 0.2222(3) 1.0130(3) 0.0218(12) Uani 1 1 d . . . . .
C4 C 0.6565(6) 0.4210(4) 0.9025(4) 0.0225(15) Uani 1 1 d . . . . .
C5 C 0.7508(7) 0.4602(5) 0.8705(4) 0.0263(16) Uani 1 1 d . . . . .
C6 C 0.7031(7) 0.5322(5) 0.8211(4) 0.0291(17) Uani 1 1 d . . . . .
H6 H 0.763395 0.559986 0.798314 0.035 Uiso 1 1 calc R . . . .
C7 C 0.5709(7) 0.5655(5) 0.8034(4) 0.0332(18) Uani 1 1 d . . . . .
H7 H 0.541226 0.616046 0.769724 0.040 Uiso 1 1 calc R . . . .
C8 C 0.4801(7) 0.5254(5) 0.8348(4) 0.0339(18) Uani 1 1 d . . . . .
H8 H 0.389038 0.548520 0.821788 0.041 Uiso 1 1 calc R . . . .
C9 C 0.5213(7) 0.4523(4) 0.8845(4) 0.0240(15) Uani 1 1 d . . . . .
C10 C 0.8962(7) 0.4224(5) 0.8920(4) 0.0292(17) Uani 1 1 d . . . . .
H10 H 0.912122 0.362971 0.905975 0.035 Uiso 1 1 calc R . . . .
C11 C 0.9337(8) 0.4445(7) 0.9525(5) 0.049(2) Uani 1 1 d . . . . .
H11A H 0.920799 0.502471 0.939713 0.074 Uiso 1 1 calc GR . . . .
H11B H 1.026241 0.417065 0.967334 0.074 Uiso 1 1 calc GR . . . .
H11C H 0.878498 0.428390 0.989726 0.074 Uiso 1 1 calc GR . . . .
C12 C 0.9831(8) 0.4458(6) 0.8330(4) 0.045(2) Uani 1 1 d . . . . .
H12A H 0.955471 0.432625 0.793563 0.068 Uiso 1 1 calc GR . . . .
H12B H 1.075140 0.416410 0.847311 0.068 Uiso 1 1 calc GR . . . .
H12C H 0.973954 0.503434 0.820516 0.068 Uiso 1 1 calc GR . . . .
C13 C 0.4237(7) 0.4052(5) 0.9142(4) 0.0317(17) Uani 1 1 d . . . . .
H13 H 0.470841 0.359164 0.953735 0.038 Uiso 1 1 calc R . . . .
C14 C 0.3792(9) 0.3705(6) 0.8628(5) 0.049(2) Uani 1 1 d . . . . .
H14A H 0.332588 0.414104 0.823164 0.073 Uiso 1 1 calc GR . . . .
H14B H 0.320204 0.338007 0.883779 0.073 Uiso 1 1 calc GR . . . .
H14C H 0.455991 0.337001 0.848256 0.073 Uiso 1 1 calc GR . . . .
C15 C 0.3069(9) 0.4549(7) 0.9416(6) 0.060(3) Uani 1 1 d . . . . .
H15A H 0.339343 0.474798 0.975601 0.090 Uiso 1 1 calc GR . . . .
H15B H 0.249418 0.421446 0.962675 0.090 Uiso 1 1 calc GR . . . .
H15C H 0.257468 0.500237 0.903941 0.090 Uiso 1 1 calc GR . . . .
C16 C 0.8194(7) 0.1369(4) 1.0307(4) 0.0251(15) Uani 1 1 d . . . . .
C17 C 0.7429(7) 0.0917(4) 1.0151(4) 0.0274(16) Uani 1 1 d . . . . .
C18 C 0.7943(8) 0.0084(5) 1.0375(4) 0.0342(18) Uani 1 1 d . . . . .
H18 H 0.745422 -0.024271 1.027292 0.041 Uiso 1 1 calc R . . . .
C19 C 0.9129(8) -0.0266(5) 1.0735(4) 0.0324(18) Uani 1 1 d . . . . .
H19 H 0.944470 -0.083237 1.089051 0.039 Uiso 1 1 calc R . . . .
C20 C 0.9882(7) 0.0196(5) 1.0876(4) 0.0314(17) Uani 1 1 d . . . . .
H20 H 1.071654 -0.005996 1.111869 0.038 Uiso 1 1 calc R . . . .
C21 C 0.9440(7) 0.1023(5) 1.0671(4) 0.0278(16) Uani 1 1 d . . . . .
C22 C 0.6081(7) 0.1314(5) 0.9748(4) 0.0345(18) Uani 1 1 d . . . . .
H22 H 0.608201 0.186710 0.947022 0.041 Uiso 1 1 calc R . . . .
C23 C 0.4989(9) 0.1390(7) 1.0245(5) 0.056(3) Uani 1 1 d . . . . .
H23A H 0.495043 0.085507 1.051779 0.084 Uiso 1 1 calc GR . . . .
H23B H 0.414271 0.168097 0.998646 0.084 Uiso 1 1 calc GR . . . .
H23C H 0.517767 0.168135 1.054630 0.084 Uiso 1 1 calc GR . . . .
C24 C 0.5828(10) 0.0876(6) 0.9257(5) 0.052(2) Uani 1 1 d . . . . .
H24A H 0.655831 0.082148 0.896060 0.078 Uiso 1 1 calc GR . . . .
H24B H 0.500815 0.118038 0.897805 0.078 Uiso 1 1 calc GR . . . .
H24C H 0.575469 0.034381 0.951632 0.078 Uiso 1 1 calc GR . . . .
C25 C 1.0270(8) 0.1545(5) 1.0790(4) 0.0348(18) Uani 1 1 d . . . . .
H25 H 0.966075 0.200957 1.089906 0.042 Uiso 1 1 calc R . . . .
C26 C 1.1293(10) 0.1117(6) 1.1393(5) 0.058(3) Uani 1 1 d . . . . .
H26A H 1.085732 0.090037 1.180005 0.087 Uiso 1 1 calc GR . . . .
H26B H 1.173162 0.149654 1.147444 0.087 Uiso 1 1 calc GR . . . .
H26C H 1.194468 0.067891 1.128952 0.087 Uiso 1 1 calc GR . . . .
C27 C 1.0931(8) 0.1884(5) 1.0142(4) 0.0361(18) Uani 1 1 d . . . . .
H27A H 1.158226 0.144636 1.003736 0.054 Uiso 1 1 calc GR . . . .
H27B H 1.136813 0.226875 1.021439 0.054 Uiso 1 1 calc GR . . . .
H27C H 1.026401 0.215194 0.975988 0.054 Uiso 1 1 calc GR . . . .
C28 C 0.8340(9) 0.1606(5) 0.7424(4) 0.040(2) Uani 1 1 d . . . . .
C29 C 0.7051(10) 0.1568(6) 0.7364(5) 0.050(2) Uani 1 1 d . . . . .
C30 C 0.6787(12) 0.0950(7) 0.7123(5) 0.059(3) Uani 1 1 d . . . . .
H30 H 0.590729 0.092761 0.707366 0.070 Uiso 1 1 calc R . . . .
C31 C 0.7777(13) 0.0407(7) 0.6968(5) 0.061(3) Uani 1 1 d . . . . .
H31 H 0.757310 0.000400 0.681633 0.073 Uiso 1 1 calc R . . . .
C32 C 0.9097(13) 0.0408(7) 0.7019(5) 0.062(3) Uani 1 1 d . . . . .
H32 H 0.977820 0.001324 0.691053 0.075 Uiso 1 1 calc R . . . .
C33 C 0.9366(11) 0.0997(6) 0.7231(5) 0.053(2) Uani 1 1 d . . . . .
H33 H 1.025269 0.101659 0.725514 0.064 Uiso 1 1 calc R . . . .
C34 C 0.5966(9) 0.2152(6) 0.7511(5) 0.050(2) Uani 1 1 d . . . . .
H34A H 0.614620 0.220436 0.795888 0.075 Uiso 1 1 calc GR . . . .
H34B H 0.516221 0.197906 0.751399 0.075 Uiso 1 1 calc GR . . . .
H34C H 0.585161 0.266892 0.716178 0.075 Uiso 1 1 calc GR . . . .
C35 C 0.977(2) 0.2547(14) 0.7250(12) 0.030(4) Uani 0.498(16) 1 d . U P A 1
C36 C 1.1012(17) 0.2611(11) 0.7475(11) 0.032(4) Uani 0.498(16) 1 d . U P A 1
C37 C 1.172(2) 0.3033(13) 0.6970(12) 0.040(4) Uani 0.498(16) 1 d . U P A 1
H37 H 1.252618 0.310364 0.710525 0.048 Uiso 0.498(16) 1 calc R . P A 1
C38 C 1.127(3) 0.3342(17) 0.6286(14) 0.049(5) Uani 0.498(16) 1 d . U P A 1
H38 H 1.173611 0.364695 0.596950 0.059 Uiso 0.498(16) 1 calc R . P A 1
C39 C 1.0201(19) 0.3220(11) 0.6074(10) 0.047(4) Uani 0.498(16) 1 d . U P A 1
H39 H 0.995334 0.339786 0.559942 0.057 Uiso 0.498(16) 1 calc R . P A 1
C40 C 0.943(2) 0.2838(11) 0.6526(11) 0.038(4) Uani 0.498(16) 1 d . U P A 1
H40 H 0.865431 0.276472 0.635488 0.046 Uiso 0.498(16) 1 calc R . P A 1
C41 C 1.149(2) 0.2284(13) 0.8199(11) 0.047(5) Uani 0.498(16) 1 d . U P A 1
H41A H 1.077860 0.243961 0.848079 0.070 Uiso 0.498(16) 1 calc GR . P A 1
H41B H 1.222224 0.249583 0.827300 0.070 Uiso 0.498(16) 1 calc GR . P A 1
H41C H 1.179802 0.169948 0.832327 0.070 Uiso 0.498(16) 1 calc GR . P A 1
C42 C 1.005(3) 0.2551(15) 0.7384(11) 0.0266(16) Uani 0.502(16) 1 d . U P A 2
C43 C 1.0084(18) 0.2904(9) 0.6699(8) 0.028(3) Uani 0.502(16) 1 d . U P A 2
C44 C 1.120(3) 0.3151(15) 0.6449(14) 0.040(4) Uani 0.502(16) 1 d . U P A 2
H44 H 1.124988 0.337244 0.597278 0.049 Uiso 0.502(16) 1 calc R . P A 2
C45 C 1.223(2) 0.3073(14) 0.6893(12) 0.042(4) Uani 0.502(16) 1 d . U P A 2
H45 H 1.297435 0.325599 0.672855 0.051 Uiso 0.502(16) 1 calc R . P A 2
C46 C 1.2166(17) 0.2727(11) 0.7571(9) 0.042(4) Uani 0.502(16) 1 d . U P A 2
H46 H 1.290131 0.264062 0.787148 0.050 Uiso 0.502(16) 1 calc R . P A 2
C47 C 1.1067(19) 0.2494(12) 0.7848(12) 0.035(3) Uani 0.502(16) 1 d . U P A 2
H47 H 1.100693 0.230560 0.832620 0.042 Uiso 0.502(16) 1 calc R . P A 2
C48 C 0.8984(17) 0.3008(11) 0.6151(9) 0.035(4) Uani 0.502(16) 1 d . U P A 2
H48A H 0.915010 0.252137 0.601221 0.053 Uiso 0.502(16) 1 calc GR . P A 2
H48B H 0.898901 0.346415 0.575326 0.053 Uiso 0.502(16) 1 calc GR . P A 2
H48C H 0.812586 0.310254 0.634469 0.053 Uiso 0.502(16) 1 calc GR . P A 2
B2 B 0.5877(9) 0.7844(6) 0.7261(4) 0.0306(17) Uani 1 1 d . . . . .
Au2 Au 0.54783(2) 0.75396(2) 0.64092(2) 0.02301(10) Uani 1 1 d . . . . .
C49 C 0.5072(6) 0.7243(4) 0.5540(3) 0.0219(14) Uani 1 1 d . . . . .
N3 N 0.4642(5) 0.7752(3) 0.4902(3) 0.0213(12) Uani 1 1 d . . . . .
C50 C 0.4449(7) 0.7340(4) 0.4457(4) 0.0263(15) Uani 1 1 d . . . . .
H50 H 0.413772 0.756692 0.399137 0.032 Uiso 1 1 calc R . . . .
C51 C 0.4786(7) 0.6556(4) 0.4814(4) 0.0263(15) Uani 1 1 d . . . . .
H51 H 0.477136 0.612330 0.464720 0.032 Uiso 1 1 calc R . . . .
N4 N 0.5161(5) 0.6505(3) 0.5474(3) 0.0217(12) Uani 1 1 d . . . . .
C52 C 0.4403(7) 0.8603(5) 0.4718(4) 0.0252(15) Uani 1 1 d . . . . .
C53 C 0.3234(7) 0.9066(4) 0.4886(4) 0.0272(16) Uani 1 1 d . . . . .
C54 C 0.3002(7) 0.9895(4) 0.4655(4) 0.0308(17) Uani 1 1 d . . . . .
H54 H 0.221952 1.022495 0.475996 0.037 Uiso 1 1 calc R . . . .
C55 C 0.3893(8) 1.0241(5) 0.4275(4) 0.0345(18) Uani 1 1 d . . . . .
H55 H 0.370395 1.080778 0.411139 0.041 Uiso 1 1 calc R . . . .
C56 C 0.5063(7) 0.9777(5) 0.4128(4) 0.0314(17) Uani 1 1 d . . . . .
H56 H 0.567597 1.002787 0.387773 0.038 Uiso 1 1 calc R . . . .
C57 C 0.5348(7) 0.8944(5) 0.4345(4) 0.0273(16) Uani 1 1 d . . . . .
C58 C 0.2250(7) 0.8677(5) 0.5303(4) 0.0335(18) Uani 1 1 d . . . . .
H58 H 0.275425 0.813281 0.559274 0.040 Uiso 1 1 calc R . . . .
C59 C 0.1551(10) 0.9123(6) 0.5780(5) 0.053(2) Uani 1 1 d . . . . .
H59A H 0.220089 0.915872 0.609614 0.080 Uiso 1 1 calc GR . . . .
H59B H 0.094947 0.883676 0.603805 0.080 Uiso 1 1 calc GR . . . .
H59C H 0.105139 0.966316 0.551322 0.080 Uiso 1 1 calc GR . . . .
C60 C 0.1237(9) 0.8559(7) 0.4836(6) 0.061(3) Uani 1 1 d . . . . .
H60A H 0.076185 0.907895 0.452345 0.091 Uiso 1 1 calc GR . . . .
H60B H 0.061305 0.831209 0.511517 0.091 Uiso 1 1 calc GR . . . .
H60C H 0.169483 0.821085 0.457342 0.091 Uiso 1 1 calc GR . . . .
C61 C 0.6652(8) 0.8419(5) 0.4210(4) 0.0322(17) Uani 1 1 d . . . . .
H61 H 0.648180 0.792710 0.414912 0.039 Uiso 1 1 calc R . . . .
C62 C 0.7628(7) 0.8159(5) 0.4831(5) 0.040(2) Uani 1 1 d . . . . .
H62A H 0.791824 0.861884 0.485982 0.060 Uiso 1 1 calc GR . . . .
H62B H 0.838984 0.773779 0.478504 0.060 Uiso 1 1 calc GR . . . .
H62C H 0.720062 0.795546 0.524520 0.060 Uiso 1 1 calc GR . . . .
C63 C 0.7243(10) 0.8824(6) 0.3570(5) 0.056(3) Uani 1 1 d . . . . .
H63A H 0.661031 0.898456 0.317721 0.084 Uiso 1 1 calc GR . . . .
H63B H 0.804824 0.844987 0.349771 0.084 Uiso 1 1 calc GR . . . .
H63C H 0.745200 0.929756 0.362420 0.084 Uiso 1 1 calc GR . . . .
C64 C 0.5582(7) 0.5768(4) 0.6016(4) 0.0235(15) Uani 1 1 d . . . . .
C65 C 0.4638(7) 0.5377(5) 0.6327(4) 0.0303(17) Uani 1 1 d . . . . .
C66 C 0.5067(8) 0.4661(5) 0.6822(4) 0.0377(19) Uani 1 1 d . . . . .
H66 H 0.443899 0.439392 0.703385 0.045 Uiso 1 1 calc R . . . .
C67 C 0.6394(8) 0.4307(5) 0.7028(4) 0.0376(19) Uani 1 1 d . . . . .
H67 H 0.667500 0.380542 0.737232 0.045 Uiso 1 1 calc R . . . .
C68 C 0.7302(7) 0.4713(5) 0.6712(4) 0.0331(18) Uani 1 1 d . . . . .
H68 H 0.821032 0.447665 0.684638 0.040 Uiso 1 1 calc R . . . .
C69 C 0.6933(7) 0.5432(5) 0.6221(4) 0.0249(15) Uani 1 1 d . . . . .
C70 C 0.3177(7) 0.5778(5) 0.6127(4) 0.038(2) Uani 1 1 d . . . . .
H70 H 0.309506 0.611920 0.564160 0.045 Uiso 0.47(7) 1 calc R . P B 5
H70A H 0.312861 0.630012 0.577451 0.045 Uiso 0.53(7) 1 calc R . P B 6
C71 C 0.245(3) 0.5094(19) 0.616(3) 0.046(9) Uani 0.47(7) 1 d . . P B 5
H71A H 0.297592 0.470708 0.595133 0.069 Uiso 0.47(7) 1 calc GR . P B 5
H71B H 0.158118 0.533901 0.591708 0.069 Uiso 0.47(7) 1 calc GR . P B 5
H71C H 0.234935 0.482025 0.663916 0.069 Uiso 0.47(7) 1 calc GR . P B 5
C72 C 0.261(3) 0.627(2) 0.651(2) 0.043(8) Uani 0.47(7) 1 d . . P B 5
H72A H 0.248318 0.594615 0.696991 0.064 Uiso 0.47(7) 1 calc GR . P B 5
H72B H 0.176161 0.662335 0.629313 0.064 Uiso 0.47(7) 1 calc GR . P B 5
H72C H 0.319420 0.659980 0.655520 0.064 Uiso 0.47(7) 1 calc GR . P B 5
C73 C 0.251(2) 0.537(3) 0.582(2) 0.054(8) Uani 0.53(7) 1 d . . P B 6
H73A H 0.293673 0.529113 0.540762 0.081 Uiso 0.53(7) 1 calc GR . P B 6
H73B H 0.158946 0.567962 0.569197 0.081 Uiso 0.53(7) 1 calc GR . P B 6
H73C H 0.253316 0.484180 0.613976 0.081 Uiso 0.53(7) 1 calc GR . P B 6
C74 C 0.243(3) 0.600(3) 0.6759(18) 0.046(8) Uani 0.53(7) 1 d . . P B 6
H74A H 0.234616 0.550986 0.709701 0.070 Uiso 0.53(7) 1 calc GR . P B 6
H74B H 0.155947 0.636388 0.659738 0.070 Uiso 0.53(7) 1 calc GR . P B 6
H74C H 0.294388 0.625892 0.696904 0.070 Uiso 0.53(7) 1 calc GR . P B 6
C75 C 0.7937(7) 0.5868(5) 0.5872(4) 0.0323(18) Uani 1 1 d . . . . .
H75 H 0.745637 0.638605 0.553432 0.039 Uiso 1 1 calc R . . . .
C76 C 0.8867(9) 0.5363(6) 0.5500(5) 0.049(2) Uani 1 1 d . . . . .
H76A H 0.940459 0.487765 0.583181 0.074 Uiso 1 1 calc GR . . . .
H76B H 0.943883 0.567128 0.523875 0.074 Uiso 1 1 calc GR . . . .
H76C H 0.835485 0.521627 0.518904 0.074 Uiso 1 1 calc GR . . . .
C77 C 0.8705(8) 0.6042(6) 0.6405(5) 0.044(2) Uani 1 1 d . . . . .
H77A H 0.808983 0.632855 0.666592 0.066 Uiso 1 1 calc GR . . . .
H77B H 0.927536 0.637231 0.617700 0.066 Uiso 1 1 calc GR . . . .
H77C H 0.924381 0.553764 0.671357 0.066 Uiso 1 1 calc GR . . . .
C78 C 0.4838(5) 0.8454(3) 0.7571(3) 0.0375(19) Uani 1 1 d . . . . .
C79 C 0.3521(5) 0.8466(3) 0.7626(3) 0.043(2) Uani 1 1 d G . . . .
C80 C 0.2665(4) 0.9053(4) 0.7846(3) 0.059(3) Uani 1 1 d G . . . .
H80 H 0.176485 0.906140 0.788421 0.070 Uiso 1 1 calc R . . . .
C81 C 0.3125(6) 0.9630(3) 0.8011(3) 0.056(3) Uani 1 1 d G . . . .
H81 H 0.253903 1.003137 0.816179 0.068 Uiso 1 1 calc R . . . .
C82 C 0.4441(7) 0.9618(3) 0.7956(3) 0.058(3) Uani 1 1 d G . . . .
H82 H 0.475542 1.001186 0.806884 0.070 Uiso 1 1 calc R . . . .
C83 C 0.5298(5) 0.9030(4) 0.7736(3) 0.049(2) Uani 1 1 d G . . . .
H83 H 0.619765 0.902237 0.769832 0.059 Uiso 1 1 calc R . . . .
C84 C 0.2997(9) 0.7831(7) 0.7497(5) 0.054(3) Uani 1 1 d . . . . .
H84A H 0.321717 0.778532 0.704389 0.081 Uiso 1 1 calc GR . . . .
H84B H 0.203953 0.797400 0.751833 0.081 Uiso 1 1 calc GR . . . .
H84C H 0.338929 0.731912 0.784276 0.081 Uiso 1 1 calc GR . . . .
C85 C 0.7266(9) 0.7500(11) 0.7713(6) 0.031(3) Uani 0.487(16) 1 d . U P C 3
C86 C 0.8477(12) 0.7472(9) 0.7436(6) 0.033(4) Uani 0.487(16) 1 d G U P C 3
C87 C 0.9630(9) 0.7089(9) 0.7851(8) 0.046(4) Uani 0.487(16) 1 d G U P C 3
H87 H 1.045817 0.706979 0.766177 0.055 Uiso 0.487(16) 1 calc R . P C 3
C88 C 0.9571(11) 0.6735(9) 0.8545(7) 0.048(5) Uani 0.487(16) 1 d G U P C 3
H88 H 1.035922 0.647341 0.882881 0.058 Uiso 0.487(16) 1 calc R . P C 3
C89 C 0.8360(15) 0.6763(8) 0.8822(5) 0.044(4) Uani 0.487(16) 1 d G U P C 3
H89 H 0.831955 0.652120 0.929594 0.053 Uiso 0.487(16) 1 calc R . P C 3
C90 C 0.7207(11) 0.7146(10) 0.8406(6) 0.038(4) Uani 0.487(16) 1 d G U P C 3
H90 H 0.637883 0.716537 0.859605 0.046 Uiso 0.487(16) 1 calc R . P C 3
C91 C 0.8643(17) 0.7928(12) 0.6697(9) 0.043(5) Uani 0.487(16) 1 d . U P C 3
H91A H 0.814137 0.777617 0.638495 0.064 Uiso 0.487(16) 1 calc GR . P C 3
H91B H 0.957530 0.779477 0.660599 0.064 Uiso 0.487(16) 1 calc GR . P C 3
H91C H 0.831834 0.850471 0.662703 0.064 Uiso 0.487(16) 1 calc GR . P C 3
C92 C 0.7353(8) 0.7521(12) 0.7600(6) 0.0306(17) Uani 0.513(16) 1 d . U P C 4
C93 C 0.7668(11) 0.7141(11) 0.8292(6) 0.029(3) Uani 0.513(16) 1 d G U P C 4
C94 C 0.8974(13) 0.6869(8) 0.8546(5) 0.043(4) Uani 0.513(16) 1 d G U P C 4
H94 H 0.918997 0.660939 0.901896 0.052 Uiso 0.513(16) 1 calc R . P C 4
C95 C 0.9966(8) 0.6978(9) 0.8107(7) 0.044(4) Uani 0.513(16) 1 d G U P C 4
H95 H 1.085864 0.679281 0.827989 0.052 Uiso 0.513(16) 1 calc R . P C 4
C96 C 0.9650(9) 0.7359(9) 0.7414(7) 0.043(4) Uani 0.513(16) 1 d G U P C 4
H96 H 1.032783 0.743306 0.711401 0.052 Uiso 0.513(16) 1 calc R . P C 4
C97 C 0.8344(11) 0.7630(10) 0.7161(5) 0.039(4) Uani 0.513(16) 1 d G U P C 4
H97 H 0.812834 0.788990 0.668718 0.047 Uiso 0.513(16) 1 calc R . P C 4
C98 C 0.6630(19) 0.6999(11) 0.8826(9) 0.048(5) Uani 0.513(16) 1 d . U P C 4
H98A H 0.626127 0.748834 0.895137 0.072 Uiso 0.513(16) 1 calc GR . P C 4
H98B H 0.705149 0.656313 0.923345 0.072 Uiso 0.513(16) 1 calc GR . P C 4
H98C H 0.592425 0.685505 0.863049 0.072 Uiso 0.513(16) 1 calc GR . P C 4

loop_
_atom_site_aniso_label
_atom_site_aniso_U_11
_atom_site_aniso_U_22
_atom_site_aniso_U_33
_atom_site_aniso_U_23
_atom_site_aniso_U_13
_atom_site_aniso_U_12
B1 0.038(4) 0.020(4) 0.022(4) -0.009(3) 0.003(3) -0.005(3)
Au1 0.02404(16) 0.02172(17) 0.01963(16) -0.00597(12) 0.00169(10) -0.00562(11)
C1 0.021(3) 0.017(4) 0.020(4) -0.008(3) 0.003(2) -0.005(2)
N1 0.020(3) 0.017(3) 0.021(3) -0.004(2) 0.003(2) -0.004(2)
C2 0.027(4) 0.021(4) 0.026(4) -0.008(3) 0.006(3) -0.005(3)
C3 0.038(4) 0.020(4) 0.017(4) -0.002(3) 0.007(3) -0.004(3)
N2 0.022(3) 0.019(3) 0.022(3) -0.005(3) 0.000(2) -0.003(2)
C4 0.019(3) 0.021(4) 0.028(4) -0.008(3) 0.000(3) -0.005(3)
C5 0.019(4) 0.027(4) 0.036(4) -0.014(4) 0.001(3) -0.006(3)
C6 0.035(4) 0.023(4) 0.030(4) -0.005(3) 0.007(3) -0.013(3)
C7 0.033(4) 0.018(4) 0.041(5) -0.001(4) -0.001(3) -0.002(3)
C8 0.020(4) 0.031(5) 0.045(5) -0.009(4) -0.004(3) -0.001(3)
C9 0.025(4) 0.021(4) 0.023(4) -0.002(3) 0.001(3) -0.007(3)
C10 0.021(4) 0.028(4) 0.037(4) -0.006(4) -0.002(3) -0.008(3)
C11 0.030(5) 0.079(7) 0.044(5) -0.029(5) -0.001(4) -0.011(4)
C12 0.028(4) 0.071(7) 0.040(5) -0.024(5) 0.007(3) -0.011(4)
C13 0.024(4) 0.030(4) 0.040(5) -0.007(4) 0.002(3) -0.010(3)
C14 0.047(5) 0.056(6) 0.056(6) -0.021(5) 0.012(4) -0.032(4)
C15 0.043(6) 0.056(7) 0.086(8) -0.022(6) 0.032(5) -0.020(4)
C16 0.028(4) 0.018(4) 0.022(4) 0.000(3) 0.004(3) -0.002(3)
C17 0.030(4) 0.022(4) 0.027(4) -0.002(3) 0.006(3) -0.008(3)
C18 0.041(5) 0.028(5) 0.035(5) -0.008(4) 0.014(3) -0.014(3)
C19 0.044(5) 0.016(4) 0.029(4) -0.002(3) 0.010(3) 0.001(3)
C20 0.030(4) 0.027(5) 0.028(4) -0.003(4) -0.001(3) 0.002(3)
C21 0.029(4) 0.026(4) 0.023(4) -0.004(3) 0.003(3) -0.002(3)
C22 0.029(4) 0.034(5) 0.040(5) -0.003(4) 0.001(3) -0.015(3)
C23 0.034(5) 0.089(8) 0.055(6) -0.036(6) 0.009(4) -0.015(5)
C24 0.065(6) 0.047(6) 0.041(6) -0.009(5) -0.010(4) -0.014(4)
C25 0.036(4) 0.029(5) 0.036(5) -0.012(4) -0.011(3) 0.000(3)
C26 0.063(6) 0.048(6) 0.055(6) -0.004(5) -0.033(5) -0.010(5)
C27 0.034(4) 0.038(5) 0.044(5) -0.021(4) 0.006(3) -0.011(3)
C28 0.068(6) 0.031(5) 0.025(4) -0.008(4) -0.001(4) -0.019(4)
C29 0.056(6) 0.053(7) 0.037(5) -0.004(5) -0.008(4) -0.022(5)
C30 0.090(8) 0.054(7) 0.031(5) 0.000(5) -0.014(5) -0.031(6)
C31 0.095(9) 0.048(7) 0.036(6) -0.002(5) -0.018(5) -0.027(6)
C32 0.107(10) 0.047(7) 0.031(6) -0.018(5) 0.006(5) -0.011(5)
C33 0.087(7) 0.044(6) 0.026(5) -0.006(4) -0.004(4) -0.022(5)
C34 0.054(6) 0.067(7) 0.033(5) -0.008(5) 0.000(4) -0.032(5)
C35 0.028(8) 0.028(7) 0.039(8) -0.019(6) 0.013(6) -0.008(6)
C36 0.031(8) 0.035(7) 0.040(8) -0.023(6) 0.012(6) -0.014(5)
C37 0.045(8) 0.031(7) 0.050(9) -0.016(6) 0.017(6) -0.015(7)
C38 0.057(8) 0.038(9) 0.049(9) -0.009(7) 0.015(7) -0.014(7)
C39 0.057(8) 0.041(8) 0.041(8) -0.012(6) 0.015(6) -0.010(6)
C40 0.044(8) 0.035(7) 0.039(8) -0.022(7) 0.012(6) -0.006(6)
C41 0.045(10) 0.046(11) 0.050(9) -0.013(9) 0.003(7) -0.015(8)
C42 0.038(4) 0.020(4) 0.022(4) -0.009(3) 0.003(3) -0.005(3)
C43 0.030(6) 0.024(6) 0.028(6) -0.010(5) 0.005(5) -0.003(5)
C44 0.041(7) 0.035(9) 0.044(8) -0.010(7) 0.014(6) -0.011(6)
C45 0.038(8) 0.040(8) 0.052(8) -0.015(6) 0.017(6) -0.018(7)
C46 0.040(7) 0.053(8) 0.043(7) -0.029(6) 0.010(5) -0.016(6)
C47 0.041(7) 0.044(8) 0.025(7) -0.016(7) 0.008(5) -0.012(6)
C48 0.047(9) 0.027(9) 0.026(8) -0.001(7) -0.007(7) -0.008(7)
B2 0.036(4) 0.037(5) 0.020(4) -0.009(3) 0.001(3) -0.012(3)
Au2 0.02534(16) 0.02161(17) 0.01987(16) -0.00516(12) 0.00071(10) -0.00388(11)
C49 0.019(3) 0.022(4) 0.022(4) -0.002(3) 0.002(2) -0.005(3)
N3 0.021(3) 0.017(3) 0.022(3) -0.003(2) -0.004(2) -0.001(2)
C50 0.028(4) 0.028(4) 0.020(4) -0.005(3) -0.003(3) -0.006(3)
C51 0.030(4) 0.027(4) 0.024(4) -0.012(3) 0.001(3) -0.008(3)
N4 0.021(3) 0.020(3) 0.024(3) -0.009(3) 0.003(2) -0.003(2)
C52 0.029(4) 0.022(4) 0.020(4) -0.002(3) -0.004(3) -0.004(3)
C53 0.028(4) 0.027(4) 0.025(4) -0.008(3) -0.007(3) -0.003(3)
C54 0.036(4) 0.023(4) 0.030(4) -0.008(4) -0.009(3) 0.000(3)
C55 0.047(5) 0.020(4) 0.034(5) -0.007(4) -0.012(3) -0.005(3)
C56 0.036(4) 0.031(5) 0.027(4) -0.004(4) 0.001(3) -0.014(3)
C57 0.037(4) 0.024(4) 0.017(4) -0.001(3) -0.001(3) -0.007(3)
C58 0.025(4) 0.023(4) 0.044(5) -0.002(4) -0.004(3) -0.001(3)
C59 0.059(6) 0.051(6) 0.046(6) -0.014(5) 0.017(4) -0.012(4)
C60 0.035(5) 0.087(9) 0.071(7) -0.033(6) 0.009(4) -0.027(5)
C61 0.040(4) 0.024(4) 0.033(5) -0.008(4) 0.010(3) -0.010(3)
C62 0.025(4) 0.044(5) 0.054(6) -0.021(4) 0.007(3) -0.007(3)
C63 0.065(6) 0.044(6) 0.054(6) -0.009(5) 0.031(5) -0.014(4)
C64 0.027(4) 0.011(4) 0.027(4) -0.001(3) -0.003(3) -0.002(3)
C65 0.025(4) 0.030(4) 0.035(4) -0.008(4) 0.000(3) -0.009(3)
C66 0.044(5) 0.032(5) 0.036(5) -0.001(4) 0.003(3) -0.020(4)
C67 0.046(5) 0.022(5) 0.034(5) 0.004(4) -0.006(3) -0.006(3)
C68 0.025(4) 0.026(5) 0.040(5) -0.012(4) -0.009(3) 0.008(3)
C69 0.027(4) 0.023(4) 0.021(4) -0.005(3) -0.001(3) -0.003(3)
C70 0.023(4) 0.037(5) 0.041(5) 0.007(4) -0.009(3) -0.011(3)
C71 0.023(10) 0.032(15) 0.08(3) -0.013(15) -0.004(13) -0.016(9)
C72 0.025(13) 0.034(15) 0.06(2) -0.001(14) -0.001(12) -0.009(9)
C73 0.038(11) 0.06(2) 0.07(2) -0.022(18) 0.001(12) -0.028(12)
C74 0.018(10) 0.07(2) 0.049(17) -0.022(15) 0.007(10) -0.004(11)
C75 0.019(4) 0.029(4) 0.044(5) -0.008(4) 0.008(3) -0.004(3)
C76 0.037(5) 0.075(7) 0.045(5) -0.033(5) 0.016(4) -0.015(4)
C77 0.036(5) 0.057(6) 0.053(6) -0.026(5) 0.019(4) -0.027(4)
C78 0.055(5) 0.034(5) 0.015(4) -0.001(4) 0.003(3) -0.005(4)
C79 0.049(5) 0.043(6) 0.022(4) -0.001(4) 0.009(3) 0.001(4)
C80 0.072(7) 0.058(7) 0.029(5) 0.000(5) 0.014(4) -0.003(5)
C81 0.065(7) 0.054(7) 0.033(5) -0.004(5) 0.021(4) 0.002(5)
C82 0.088(8) 0.041(6) 0.042(6) -0.015(5) 0.010(5) -0.009(5)
C83 0.062(6) 0.049(6) 0.024(5) -0.004(4) 0.005(4) -0.003(4)
C84 0.041(5) 0.077(8) 0.037(5) -0.014(5) 0.005(4) -0.007(5)
C85 0.046(7) 0.021(7) 0.032(8) -0.011(6) -0.002(5) -0.015(6)
C86 0.043(7) 0.029(8) 0.030(8) -0.012(6) -0.003(5) -0.012(6)
C87 0.052(7) 0.041(8) 0.040(9) -0.004(7) -0.013(6) -0.015(6)
C88 0.055(8) 0.037(8) 0.047(8) -0.003(7) -0.014(7) -0.011(7)
C89 0.059(8) 0.031(8) 0.040(8) -0.004(7) -0.013(6) -0.013(7)
C90 0.053(8) 0.026(7) 0.035(8) -0.008(7) -0.003(6) -0.011(7)
C91 0.039(9) 0.050(11) 0.037(9) -0.011(7) 0.002(6) -0.009(7)
C92 0.036(4) 0.037(5) 0.020(4) -0.009(3) 0.001(3) -0.012(3)
C93 0.039(6) 0.033(7) 0.022(6) -0.013(5) -0.003(5) -0.013(6)
C94 0.041(7) 0.047(8) 0.045(8) -0.020(7) -0.015(6) -0.008(6)
C95 0.040(7) 0.046(8) 0.047(8) -0.029(7) -0.010(6) 0.002(6)
C96 0.039(7) 0.054(9) 0.042(8) -0.029(7) -0.002(6) -0.006(6)
C97 0.037(6) 0.050(8) 0.033(7) -0.014(7) 0.004(5) -0.013(6)
C98 0.064(10) 0.037(10) 0.033(9) 0.001(8) 0.008(7) -0.011(8)

loop_
_atom_type_symbol
_atom_type_description
_atom_type_scat_dispersion_real
_atom_type_scat_dispersion_imag
_atom_type_scat_source
C C 0.0033 0.0016 'International Tables Vol C Tables 4.2.6.8 and 6.1.1.4'
H H 0.0000 0.0000 'International Tables Vol C Tables 4.2.6.8 and 6.1.1.4'
Au Au -2.0133 8.8022 'International Tables Vol C Tables 4.2.6.8 and 6.1.1.4'
B B 0.0013 0.0007 'International Tables Vol C Tables 4.2.6.8 and 6.1.1.4'
N N 0.0061 0.0033 'International Tables Vol C Tables 4.2.6.8 and 6.1.1.4'

loop_
_exptl_crystal_face_index_h
_exptl_crystal_face_index_k
_exptl_crystal_face_index_l
_exptl_crystal_face_perp_dist
-2 14 27 0.0255
2 -15 -26 0.0255
-6 13 -12 0.0627
1 20 -11 0.0694
-3 -20 10 0.0548
7 21 -8 0.0663
-15 -9 3 0.0398
-12 6 -5 0.0482
-7 -17 14 0.0502
13 -2 -15 0.0261
5 19 -12 0.0641
0 -21 7 0.0541
-14 -16 -6 0.0426
14 12 9 0.0359
-8 7 -16 0.0543

loop_
_geom_angle_atom_site_label_1
_geom_angle_atom_site_label_2
_geom_angle_atom_site_label_3
_geom_angle
_geom_angle_site_symmetry_1
_geom_angle_site_symmetry_3
_geom_angle_publ_flag
C28 B1 Au1 122.7(6) . . ?
C28 B1 C42 120.6(10) . . ?
C35 B1 Au1 127.3(9) . . ?
C35 B1 C28 109.9(10) . . ?
C42 B1 Au1 116.3(9) . . ?
B1 Au1 C1 177.7(3) . . ?
N1 C1 Au1 128.4(5) . . ?
N2 C1 Au1 127.3(5) . . ?
N2 C1 N1 104.4(6) . . ?
C1 N1 C2 111.3(6) . . ?
C1 N1 C4 124.9(6) . . ?
C2 N1 C4 123.4(6) . . ?
C3 C2 N1 106.1(6) . . ?
C2 C3 N2 107.1(6) . . ?
C1 N2 C3 111.1(6) . . ?
C1 N2 C16 125.5(6) . . ?
C3 N2 C16 123.4(6) . . ?
C5 C4 N1 119.7(6) . . ?
C9 C4 N1 117.7(6) . . ?
C9 C4 C5 122.6(7) . . ?
C4 C5 C10 119.9(7) . . ?
C6 C5 C4 116.6(6) . . ?
C6 C5 C10 123.5(6) . . ?
C5 C6 C7 122.1(7) . . ?
C6 C7 C8 120.3(8) . . ?
C9 C8 C7 120.6(7) . . ?
C4 C9 C13 121.6(7) . . ?
C8 C9 C4 117.6(6) . . ?
C8 C9 C13 120.6(6) . . ?
C5 C10 C12 111.8(6) . . ?
C11 C10 C5 110.6(7) . . ?
C11 C10 C12 110.6(7) . . ?
C9 C13 C15 112.1(7) . . ?
C14 C13 C9 110.9(7) . . ?
C14 C13 C15 111.8(8) . . ?
C17 C16 N2 118.7(6) . . ?
C17 C16 C21 123.0(7) . . ?
C21 C16 N2 118.1(6) . . ?
C16 C17 C18 117.0(7) . . ?
C16 C17 C22 121.6(7) . . ?
C18 C17 C22 121.3(7) . . ?
C19 C18 C17 121.3(7) . . ?
C18 C19 C20 120.7(7) . . ?
C21 C20 C19 121.2(7) . . ?
C16 C21 C25 120.9(7) . . ?
C20 C21 C16 116.7(7) . . ?
C20 C21 C25 122.3(7) . . ?
C23 C22 C17 109.7(7) . . ?
C24 C22 C17 112.4(7) . . ?
C24 C22 C23 111.8(7) . . ?
C21 C25 C26 113.2(7) . . ?
C21 C25 C27 111.2(7) . . ?
C26 C25 C27 110.5(8) . . ?
C29 C28 B1 127.2(8) . . ?
C29 C28 C33 116.8(8) . . ?
C33 C28 B1 115.9(8) . . ?
C28 C29 C30 119.4(10) . . ?
C28 C29 C34 121.5(9) . . ?
C34 C29 C30 119.1(9) . . ?
C31 C30 C29 120.5(10) . . ?
C30 C31 C32 123.1(10) . . ?
C33 C32 C31 117.5(10) . . ?
C32 C33 C28 122.8(10) . . ?
C36 C35 B1 124.2(18) . . ?
C40 C35 B1 119.2(16) . . ?
C40 C35 C36 117(2) . . ?
C35 C36 C41 121.0(18) . . ?
C37 C36 C35 117(2) . . ?
C37 C36 C41 121.8(18) . . ?
C38 C37 C36 122(2) . . ?
C39 C38 C37 121(2) . . ?
C38 C39 C40 121(2) . . ?
C39 C40 C35 122(2) . . ?
C43 C42 B1 123.0(18) . . ?
C43 C42 C47 121(3) . . ?
C47 C42 B1 116.0(18) . . ?
C42 C43 C44 119(2) . . ?
C42 C43 C48 124.3(18) . . ?
C44 C43 C48 116.2(17) . . ?
C45 C44 C43 120(2) . . ?
C46 C45 C44 119(2) . . ?
C45 C46 C47 123.2(19) . . ?
C46 C47 C42 117(2) . . ?
C78 B2 Au2 124.5(5) . . ?
C78 B2 C85 110.5(8) . . ?
C85 B2 Au2 125.0(8) . . ?
C92 B2 Au2 118.3(8) . . ?
C92 B2 C78 117.0(9) . . ?
B2 Au2 C49 179.4(3) . . ?
N3 C49 Au2 127.6(5) . . ?
N3 C49 N4 103.6(6) . . ?
N4 C49 Au2 128.8(5) . . ?
C49 N3 C50 111.4(6) . . ?
C49 N3 C52 124.2(6) . . ?
C50 N3 C52 124.4(6) . . ?
C51 C50 N3 106.9(6) . . ?
C50 C51 N4 106.5(6) . . ?
C49 N4 C51 111.6(6) . . ?
C49 N4 C64 124.5(6) . . ?
C51 N4 C64 124.0(6) . . ?
C53 C52 N3 119.6(6) . . ?
C53 C52 C57 122.6(7) . . ?
C57 C52 N3 117.7(6) . . ?
C52 C53 C58 121.3(7) . . ?
C54 C53 C52 117.5(7) . . ?
C54 C53 C58 121.3(7) . . ?
C55 C54 C53 120.9(7) . . ?
C54 C55 C56 121.0(8) . . ?
C55 C56 C57 120.7(7) . . ?
C52 C57 C61 121.2(7) . . ?
C56 C57 C52 117.2(7) . . ?
C56 C57 C61 121.5(7) . . ?
C53 C58 C60 111.0(7) . . ?
C59 C58 C53 113.7(7) . . ?
C59 C58 C60 110.3(7) . . ?
C57 C61 C62 109.6(7) . . ?
C63 C61 C57 113.2(7) . . ?
C63 C61 C62 110.4(7) . . ?
C65 C64 N4 119.3(6) . . ?
C69 C64 N4 119.8(6) . . ?
C69 C64 C65 120.9(7) . . ?
C64 C65 C70 119.8(7) . . ?
C66 C65 C64 118.3(7) . . ?
C66 C65 C70 121.8(7) . . ?
C65 C66 C67 122.2(7) . . ?
C66 C67 C68 117.9(8) . . ?
C69 C68 C67 122.5(7) . . ?
C64 C69 C75 119.7(7) . . ?
C68 C69 C64 118.1(7) . . ?
C68 C69 C75 122.1(7) . . ?
C65 C70 C71 108.5(12) . . ?
C65 C70 C74 110.6(12) . . ?
C72 C70 C65 112.6(14) . . ?
C72 C70 C71 113.0(16) . . ?
C73 C70 C65 115.8(14) . . ?
C73 C70 C74 112.1(15) . . ?
C76 C75 C69 110.3(7) . . ?
C76 C75 C77 110.4(7) . . ?
C77 C75 C69 109.5(7) . . ?
C79 C78 B2 123.6(5) . . ?
C79 C78 C83 120.0 . . ?
C83 C78 B2 116.2(5) . . ?
C78 C79 C84 122.0(5) . . ?
C80 C79 C78 120.0 . . ?
C80 C79 C84 117.9(5) . . ?
C81 C80 C79 120.0 . . ?
C80 C81 C82 120.0 . . ?
C81 C82 C83 120.0 . . ?
C82 C83 C78 120.0 . . ?
C86 C85 B2 123.6(8) . . ?
C86 C85 C90 120.0 . . ?
C90 C85 B2 116.1(8) . . ?
C85 C86 C91 123.7(10) . . ?
C87 C86 C85 120.0 . . ?
C87 C86 C91 115.9(10) . . ?
C88 C87 C86 120.0 . . ?
C87 C88 C89 120.0 . . ?
C90 C89 C88 120.0 . . ?
C89 C90 C85 120.0 . . ?
C93 C92 B2 123.5(8) . . ?
C93 C92 C97 120.0 . . ?
C97 C92 B2 116.5(8) . . ?
C92 C93 C94 120.0 . . ?
C92 C93 C98 123.9(11) . . ?
C94 C93 C98 116.1(11) . . ?
C93 C94 C95 120.0 . . ?
C96 C95 C94 120.0 . . ?
C97 C96 C95 120.0 . . ?
C96 C97 C92 120.0 . . ?

loop_
_geom_bond_atom_site_label_1
_geom_bond_atom_site_label_2
_geom_bond_distance
_geom_bond_site_symmetry_2
_geom_bond_publ_flag
B1 Au1 2.083(8) . ?
B1 C28 1.580(11) . ?
B1 C35 1.49(3) . ?
B1 C42 1.63(3) . ?
Au1 C1 2.104(7) . ?
C1 N1 1.360(9) . ?
C1 N2 1.354(9) . ?
N1 C2 1.404(9) . ?
N1 C4 1.446(9) . ?
C2 C3 1.343(10) . ?
C3 N2 1.399(9) . ?
N2 C16 1.438(9) . ?
C4 C5 1.420(10) . ?
C4 C9 1.402(10) . ?
C5 C6 1.372(11) . ?
C5 C10 1.521(10) . ?
C6 C7 1.375(11) . ?
C7 C8 1.394(12) . ?
C8 C9 1.381(11) . ?
C9 C13 1.521(10) . ?
C10 C11 1.504(12) . ?
C10 C12 1.540(11) . ?
C13 C14 1.518(12) . ?
C13 C15 1.533(12) . ?
C16 C17 1.395(11) . ?
C16 C21 1.416(10) . ?
C17 C18 1.400(11) . ?
C17 C22 1.542(10) . ?
C18 C19 1.361(12) . ?
C19 C20 1.389(12) . ?
C20 C21 1.385(11) . ?
C21 C25 1.521(11) . ?
C22 C23 1.538(12) . ?
C22 C24 1.524(12) . ?
C25 C26 1.529(10) . ?
C25 C27 1.539(12) . ?
C28 C29 1.391(12) . ?
C28 C33 1.474(14) . ?
C29 C30 1.444(14) . ?
C29 C34 1.439(15) . ?
C30 C31 1.343(16) . ?
C31 C32 1.401(15) . ?
C32 C33 1.363(14) . ?
C35 C36 1.45(3) . ?
C35 C40 1.44(3) . ?
C36 C37 1.43(3) . ?
C36 C41 1.47(3) . ?
C37 C38 1.39(4) . ?
C38 C39 1.31(4) . ?
C39 C40 1.38(3) . ?
C42 C43 1.37(3) . ?
C42 C47 1.41(3) . ?
C43 C44 1.41(3) . ?
C43 C48 1.57(2) . ?
C44 C45 1.38(4) . ?
C45 C46 1.36(3) . ?
C46 C47 1.40(3) . ?
B2 Au2 2.068(9) . ?
B2 C78 1.613(10) . ?
B2 C85 1.619(12) . ?
B2 C92 1.603(11) . ?
Au2 C49 2.095(7) . ?
C49 N3 1.367(9) . ?
C49 N4 1.368(9) . ?
N3 C50 1.389(9) . ?
N3 C52 1.433(9) . ?
C50 C51 1.350(10) . ?
C51 N4 1.390(9) . ?
N4 C64 1.432(9) . ?
C52 C53 1.403(11) . ?
C52 C57 1.413(10) . ?
C53 C54 1.394(11) . ?
C53 C58 1.525(11) . ?
C54 C55 1.377(12) . ?
C55 C56 1.387(12) . ?
C56 C57 1.395(11) . ?
C57 C61 1.530(11) . ?
C58 C59 1.517(12) . ?
C58 C60 1.545(12) . ?
C61 C62 1.532(12) . ?
C61 C63 1.521(11) . ?
C64 C65 1.414(10) . ?
C64 C69 1.413(10) . ?
C65 C66 1.364(11) . ?
C65 C70 1.528(10) . ?
C66 C67 1.394(12) . ?
C67 C68 1.401(12) . ?
C68 C69 1.359(11) . ?
C69 C75 1.535(10) . ?
C70 C71 1.61(3) . ?
C70 C72 1.39(4) . ?
C70 C73 1.43(3) . ?
C70 C74 1.61(3) . ?
C75 C76 1.521(11) . ?
C75 C77 1.525(12) . ?
C78 C79 1.3900 . ?
C78 C83 1.3900 . ?
C79 C80 1.3900 . ?
C79 C84 1.494(12) . ?
C80 C81 1.3900 . ?
C81 C82 1.3900 . ?
C82 C83 1.3900 . ?
C85 C86 1.3900 . ?
C85 C90 1.3900 . ?
C86 C87 1.3900 . ?
C86 C91 1.54(2) . ?
C87 C88 1.3900 . ?
C88 C89 1.3900 . ?
C89 C90 1.3900 . ?
C92 C93 1.3900 . ?
C92 C97 1.3900 . ?
C93 C94 1.3900 . ?
C93 C98 1.56(2) . ?
C94 C95 1.3900 . ?
C95 C96 1.3900 . ?
C96 C97 1.3900 . ?

loop_
_twin_individual_id
_twin_individual_mass_fraction_refined
_oxdiff_twin_reflns_isolated
_oxdiff_twin_reflns_overlapped
_twin_individual_twin_lattice_type
_twin_individual_twin_matrix_11
_twin_individual_twin_matrix_12
_twin_individual_twin_matrix_13
_twin_individual_twin_matrix_21
_twin_individual_twin_matrix_22
_twin_individual_twin_matrix_23
_twin_individual_twin_matrix_31
_twin_individual_twin_matrix_32
_twin_individual_twin_matrix_33
1 0.5387(7) 13526 12810 ref 1.0000 0.0000 0.0000 0.0000 1.0000 0.0000 0.0000 0.0000 1.0000
2 0.4613(7) 13592 12810 nmt 0.9999 0.0002 -0.0001 0.9073 -1.0001 0.0002 0.0510 -0.0001 -1.0002

loop_
_exptl_oxdiff_crystal_face_indexfrac_h
_exptl_oxdiff_crystal_face_indexfrac_k
_exptl_oxdiff_crystal_face_indexfrac_l
_exptl_oxdiff_crystal_face_x
_exptl_oxdiff_crystal_face_y
_exptl_oxdiff_crystal_face_z
-2.3432 13.8877 26.8452 -0.9417 0.3332 -0.0459
2.2360 -14.6531 -26.4971 0.9427 -0.3335 0.0089
-6.2173 13.2629 -12.0266 0.1986 0.5611 0.8036
1.3012 19.5674 -10.8071 0.0379 0.1069 0.9935
-3.3358 -20.4023 9.9575 0.0087 0.0248 -0.9997
7.2570 20.8585 -7.6329 -0.1026 -0.2901 0.9515
-14.6393 -9.2861 2.9316 0.1209 0.9207 -0.3712
-12.1841 6.3697 -4.8703 0.1194 0.9088 0.3999
-7.0128 -16.8807 13.9535 -0.1330 0.3208 -0.9378
12.5572 -1.7903 -14.6476 0.3746 -0.9036 0.2080
5.0010 18.9268 -12.1748 0.0655 -0.1579 0.9853
-0.4474 -21.0959 7.3540 0.0768 -0.1854 -0.9797
-13.5065 -16.4367 -5.9337 0.4646 0.7586 -0.4569
13.9791 12.4676 9.2564 -0.5086 -0.8304 0.2276
-8.4547 7.0633 -15.6093 0.3967 0.6477 0.6505
